data_4513273
loop_
_publ_author_name
'Suresh, Kuthuru'
'Minkov, Vasily S.'
'Namila, Kranthi Kumar'
'Derevyannikova, Elizaveta'
'Losev, Evgeniy'
'Nangia, Ashwini'
'Boldyreva, Elena V.'

_publ_section_title
;
 Novel Synthons in Sulfamethizole Cocrystals: Structure--Property
 Relations and Solubility
;
_journal_issue 7
_journal_name_full 'Crystal Growth &amp; Design'
_journal_page_first 3498
_journal_paper_doi 10.1021/acs.cgd.5b00587
_journal_volume 15
_journal_year 2015
_chemical_formula_moiety 'C9 H11 N4 O2 S2, C2 H O4'
_chemical_formula_sum 'C11 H12 N4 O6 S2'
_chemical_formula_weight 360.37
_chemical_melting_point 491.5(15)
_chemical_name_common 'Sulfamethizole-mono-oxalate salt'
_chemical_name_systematic
; 
 4-Amino-N-methyl-3H-1,3,4-thiadiazol-2-ylidene-benzenesulfonamide-mono-oxalte 
;
_space_group_IT_number 14
_symmetry_cell_setting monoclinic
_symmetry_space_group_name_Hall '-P 2ybc'
_symmetry_space_group_name_H-M 'P 1 21/c 1'
_atom_sites_solution_hydrogens geom
_atom_sites_solution_primary direct
_atom_sites_solution_secondary difmap
_audit_creation_method SHELXL-97
_cell_angle_alpha 90.00
_cell_angle_beta 99.903(3)
_cell_angle_gamma 90.00
_cell_formula_units_Z 4
_cell_length_a 8.0559(3)
_cell_length_b 20.6543(6)
_cell_length_c 8.5539(4)
_cell_measurement_temperature 100(2)
_cell_volume 1402.07(9)
_computing_structure_refinement 'SHELXL-97 (Sheldrick, 1997)'
_computing_structure_solution 'SHELXS-97 (Sheldrick, 1990)'
_diffrn_ambient_temperature 100(2)
_diffrn_measured_fraction_theta_full 0.999
_diffrn_measured_fraction_theta_max 0.999
_diffrn_radiation_monochromator graphite
_diffrn_radiation_source 'fine-focus sealed tube'
_diffrn_radiation_type MoK\a
_diffrn_radiation_wavelength 0.71073
_diffrn_reflns_av_R_equivalents 0.0291
_diffrn_reflns_av_sigmaI/netI 0.0231
_diffrn_reflns_limit_h_max 10
_diffrn_reflns_limit_h_min -9
_diffrn_reflns_limit_k_max 27
_diffrn_reflns_limit_k_min -27
_diffrn_reflns_limit_l_max 11
_diffrn_reflns_limit_l_min -11
_diffrn_reflns_number 12515
_diffrn_reflns_theta_full 28.28
_diffrn_reflns_theta_max 28.28
_diffrn_reflns_theta_min 1.97
_exptl_absorpt_coefficient_mu 0.420
_exptl_absorpt_correction_T_max 0.9397
_exptl_absorpt_correction_T_min 0.8774
_exptl_crystal_colour colorless
_exptl_crystal_density_diffrn 1.707
_exptl_crystal_density_method 'not measured'
_exptl_crystal_description block
_exptl_crystal_F_000 744
_exptl_crystal_size_max 0.32
_exptl_crystal_size_mid 0.30
_exptl_crystal_size_min 0.15
_refine_diff_density_max 0.312
_refine_diff_density_min -0.482
_refine_diff_density_rms 0.054
_refine_ls_extinction_method none
_refine_ls_goodness_of_fit_ref 1.034
_refine_ls_hydrogen_treatment mixed
_refine_ls_matrix_type full
_refine_ls_number_parameters 244
_refine_ls_number_reflns 3479
_refine_ls_number_restraints 0
_refine_ls_restrained_S_all 1.034
_refine_ls_R_factor_all 0.0406
_refine_ls_R_factor_gt 0.0324
_refine_ls_shift/su_max 0.001
_refine_ls_shift/su_mean 0.000
_refine_ls_structure_factor_coef Fsqd
_refine_ls_weighting_details 'calc w=1/[\s^2^(Fo^2^)+(0.0402P)^2^+0.6609P] where P=(Fo^2^+2Fc^2^)/3'
_refine_ls_weighting_scheme calc
_refine_ls_wR_factor_gt 0.0759
_refine_ls_wR_factor_ref 0.0789
_reflns_number_gt 2990
_reflns_number_total 3479
_reflns_threshold_expression >2sigma(I)
_cod_data_source_file cg5b00587_si_004.cif
_cod_data_source_block SMT-OA
_cod_depositor_comments
;
The following automatic conversions were performed:

'_chemical_melting_point' value '490-493K' was changed to '491.5(15)'
- the average value was taken and precision was estimated.

Automatic conversion script
Id: cif_fix_values 3271 2015-04-21 07:52:19Z andrius 

 Adding full bibliography for 4513267--4513273.cif.
;
_cod_database_code 4513273

loop_
_symmetry_equiv_pos_as_xyz
'x, y, z'
'-x, y+1/2, -z+1/2'
'-x, -y, -z'
'x, -y-1/2, z-1/2'

loop_
_atom_site_label
_atom_site_type_symbol
_atom_site_fract_x
_atom_site_fract_y
_atom_site_fract_z
_atom_site_U_iso_or_equiv
_atom_site_adp_type
_atom_site_occupancy
_atom_site_symmetry_multiplicity
_atom_site_calc_flag
S1 S 0.38697(5) 0.658061(19) 0.21309(4) 0.01871(10) Uani 1 1 d
S2 S 0.41150(5) 0.501938(19) 0.18735(4) 0.01984(10) Uani 1 1 d
O5 O 0.05534(15) 0.67281(6) 0.82702(13) 0.0239(2) Uani 1 1 d
N2 N 0.31296(16) 0.61220(7) 0.33646(15) 0.0185(3) Uani 1 1 d
O6 O -0.02500(15) 0.60424(6) 0.99741(13) 0.0243(2) Uani 1 1 d
H6A H -0.021(3) 0.5616(11) 1.011(2) 0.029 Uiso 1 1 d
O2 O 0.38421(14) 0.62715(6) 0.06149(13) 0.0236(2) Uani 1 1 d
O4 O 0.16186(15) 0.57127(6) 0.66312(13) 0.0241(2) Uani 1 1 d
O1 O 0.30067(14) 0.71892(6) 0.21698(15) 0.0264(3) Uani 1 1 d
N3 N 0.28303(17) 0.50894(6) 0.43431(15) 0.0184(3) Uani 1 1 d
H3A H 0.235(2) 0.5240(10) 0.514(2) 0.022 Uiso 1 1 d
N1 N 1.10412(17) 0.69570(7) 0.51116(16) 0.0196(3) Uani 1 1 d
H1A H 1.175(3) 0.6715(11) 0.464(3) 0.029 Uiso 1 1 d
H1B H 1.136(3) 0.7380(11) 0.503(2) 0.029 Uiso 1 1 d
H1C H 1.120(3) 0.6822(10) 0.613(3) 0.029 Uiso 1 1 d
C6 C 0.6408(2) 0.71920(7) 0.41053(19) 0.0202(3) Uani 1 1 d
H6 H 0.549(2) 0.7463(10) 0.436(2) 0.024 Uiso 1 1 d
C8 C 0.3742(2) 0.43297(8) 0.29335(18) 0.0205(3) Uani 1 1 d
N4 N 0.30539(17) 0.44378(7) 0.41649(15) 0.0203(3) Uani 1 1 d
C7 C 0.33044(18) 0.54848(8) 0.32705(16) 0.0171(3) Uani 1 1 d
C1 C 0.60018(18) 0.67092(7) 0.29688(17) 0.0179(3) Uani 1 1 d
C5 C 0.8075(2) 0.72778(8) 0.48030(19) 0.0205(3) Uani 1 1 d
H5 H 0.838(2) 0.7604(10) 0.557(2) 0.025 Uiso 1 1 d
C2 C 0.72242(19) 0.63063(8) 0.25359(17) 0.0181(3) Uani 1 1 d
H2 H 0.694(2) 0.5983(10) 0.179(2) 0.022 Uiso 1 1 d
C4 C 0.92859(18) 0.68722(7) 0.43640(16) 0.0166(3) Uani 1 1 d
C10 C 0.09711(19) 0.55779(8) 0.78171(17) 0.0198(3) Uani 1 1 d
C3 C 0.88922(19) 0.63864(8) 0.32561(17) 0.0178(3) Uani 1 1 d
H3 H 0.975(2) 0.6100(10) 0.296(2) 0.021 Uiso 1 1 d
O3 O 0.07113(16) 0.50402(6) 0.83803(14) 0.0260(3) Uani 1 1 d
C11 C 0.04153(19) 0.61748(8) 0.87025(18) 0.0203(3) Uani 1 1 d
C9 C 0.4189(2) 0.36768(9) 0.2414(2) 0.0257(3) Uani 1 1 d
H9A H 0.384(3) 0.3366(12) 0.301(3) 0.038 Uiso 1 1 d
H9B H 0.533(3) 0.3635(12) 0.246(3) 0.038 Uiso 1 1 d
H9C H 0.367(3) 0.3604(11) 0.130(3) 0.038 Uiso 1 1 d

loop_
_atom_site_aniso_label
_atom_site_aniso_U_11
_atom_site_aniso_U_22
_atom_site_aniso_U_33
_atom_site_aniso_U_23
_atom_site_aniso_U_13
_atom_site_aniso_U_12
S1 0.01592(17) 0.02190(19) 0.01845(17) 0.00593(13) 0.00332(13) 0.00171(14)
S2 0.02375(19) 0.02205(19) 0.01543(17) 0.00003(13) 0.00821(14) -0.00004(15)
O5 0.0309(6) 0.0216(6) 0.0202(5) 0.0000(4) 0.0072(4) 0.0030(5)
N2 0.0170(6) 0.0211(6) 0.0184(6) 0.0019(5) 0.0053(5) 0.0003(5)
O6 0.0316(6) 0.0241(6) 0.0198(5) -0.0008(4) 0.0114(5) 0.0029(5)
O2 0.0207(5) 0.0337(6) 0.0160(5) 0.0052(4) 0.0023(4) -0.0017(5)
O4 0.0306(6) 0.0241(6) 0.0202(5) -0.0012(4) 0.0118(4) 0.0023(5)
O1 0.0205(5) 0.0241(6) 0.0344(6) 0.0096(5) 0.0041(5) 0.0060(5)
N3 0.0212(6) 0.0192(6) 0.0161(6) -0.0003(5) 0.0068(5) 0.0000(5)
N1 0.0179(6) 0.0230(7) 0.0181(6) -0.0037(5) 0.0041(5) -0.0037(5)
C6 0.0211(7) 0.0165(7) 0.0246(7) 0.0017(6) 0.0083(6) 0.0020(6)
C8 0.0218(7) 0.0219(8) 0.0183(6) -0.0011(6) 0.0052(5) -0.0010(6)
N4 0.0240(6) 0.0194(6) 0.0187(6) -0.0006(5) 0.0065(5) -0.0001(5)
C7 0.0146(6) 0.0230(7) 0.0136(6) 0.0007(5) 0.0022(5) -0.0003(5)
C1 0.0173(7) 0.0188(7) 0.0183(6) 0.0055(5) 0.0050(5) 0.0003(6)
C5 0.0237(7) 0.0169(7) 0.0221(7) -0.0025(6) 0.0068(6) -0.0019(6)
C2 0.0193(7) 0.0205(7) 0.0148(6) -0.0007(5) 0.0037(5) -0.0017(6)
C4 0.0174(7) 0.0171(7) 0.0159(6) 0.0021(5) 0.0043(5) -0.0022(5)
C10 0.0197(7) 0.0231(7) 0.0172(7) -0.0023(5) 0.0046(5) 0.0007(6)
C3 0.0183(7) 0.0194(7) 0.0165(6) 0.0001(5) 0.0056(5) 0.0010(6)
O3 0.0361(7) 0.0222(6) 0.0220(5) -0.0012(4) 0.0115(5) -0.0001(5)
C11 0.0198(7) 0.0251(8) 0.0164(6) -0.0022(6) 0.0040(5) 0.0010(6)
C9 0.0331(9) 0.0209(8) 0.0252(8) -0.0017(6) 0.0112(7) 0.0013(7)

loop_
_atom_type_symbol
_atom_type_description
_atom_type_scat_dispersion_real
_atom_type_scat_dispersion_imag
_atom_type_scat_source
C C 0.0033 0.0016 'International Tables Vol C Tables 4.2.6.8 and 6.1.1.4'
H H 0.0000 0.0000 'International Tables Vol C Tables 4.2.6.8 and 6.1.1.4'
O O 0.0106 0.0060 'International Tables Vol C Tables 4.2.6.8 and 6.1.1.4'
N N 0.0061 0.0033 'International Tables Vol C Tables 4.2.6.8 and 6.1.1.4'
S S 0.1246 0.1234 'International Tables Vol C Tables 4.2.6.8 and 6.1.1.4'

loop_
_geom_angle_atom_site_label_1
_geom_angle_atom_site_label_2
_geom_angle_atom_site_label_3
_geom_angle
O1 S1 O2 118.33(7)
O1 S1 N2 105.32(7)
O2 S1 N2 112.30(7)
O1 S1 C1 107.43(7)
O2 S1 C1 107.18(7)
N2 S1 C1 105.50(7)
C8 S2 C7 88.61(7)
C7 N2 S1 119.29(11)
C11 O6 H6A 107.7(14)
C7 N3 N4 117.83(13)
C7 N3 H3A 121.6(13)
N4 N3 H3A 120.5(13)
C4 N1 H1A 111.9(13)
C4 N1 H1B 110.2(13)
H1A N1 H1B 106.9(19)
C4 N1 H1C 110.6(13)
H1A N1 H1C 105.4(19)
H1B N1 H1C 111.7(19)
C5 C6 C1 119.12(14)
C5 C6 H6 122.8(12)
C1 C6 H6 118.0(12)
N4 C8 C9 124.18(15)
N4 C8 S2 114.82(12)
C9 C8 S2 121.00(12)
C8 N4 N3 110.11(13)
N2 C7 N3 121.33(13)
N2 C7 S2 130.06(11)
N3 C7 S2 108.61(12)
C2 C1 C6 121.60(14)
C2 C1 S1 119.18(12)
C6 C1 S1 119.14(12)
C6 C5 C4 118.81(14)
C6 C5 H5 120.8(12)
C4 C5 H5 120.4(12)
C1 C2 C3 119.16(14)
C1 C2 H2 121.1(12)
C3 C2 H2 119.7(12)
C3 C4 C5 122.46(14)
C3 C4 N1 118.66(13)
C5 C4 N1 118.88(13)
O3 C10 O4 129.47(15)
O3 C10 C11 116.02(13)
O4 C10 C11 114.51(14)
C4 C3 C2 118.83(14)
C4 C3 H3 122.0(11)
C2 C3 H3 119.1(11)
O5 C11 O6 121.19(15)
O5 C11 C10 123.40(14)
O6 C11 C10 115.41(14)
C8 C9 H9A 111.7(15)
C8 C9 H9B 111.5(15)
H9A C9 H9B 108(2)
C8 C9 H9C 110.1(14)
H9A C9 H9C 109(2)
H9B C9 H9C 106.5(19)

loop_
_geom_bond_atom_site_label_1
_geom_bond_atom_site_label_2
_geom_bond_distance
S1 O1 1.4396(12)
S1 O2 1.4421(12)
S1 N2 1.6070(13)
S1 C1 1.7638(15)
S2 C8 1.7421(16)
S2 C7 1.7456(15)
O5 C11 1.212(2)
N2 C7 1.328(2)
O6 C11 1.3212(19)
O6 H6A 0.89(2)
O4 C10 1.2492(18)
N3 C7 1.3324(19)
N3 N4 1.3699(18)
N3 H3A 0.90(2)
N1 C4 1.4588(19)
N1 H1A 0.90(2)
N1 H1B 0.92(2)
N1 H1C 0.90(2)
C6 C5 1.385(2)
C6 C1 1.392(2)
C6 H6 0.98(2)
C8 N4 1.292(2)
C8 C9 1.483(2)
C1 C2 1.387(2)
C5 C4 1.385(2)
C5 H5 0.94(2)
C2 C3 1.388(2)
C2 H2 0.92(2)
C4 C3 1.379(2)
C10 O3 1.243(2)
C10 C11 1.553(2)
C3 H3 0.97(2)
C9 H9A 0.89(2)
C9 H9B 0.92(2)
C9 H9C 0.98(2)

loop_
_geom_torsion_atom_site_label_1
_geom_torsion_atom_site_label_2
_geom_torsion_atom_site_label_3
_geom_torsion_atom_site_label_4
_geom_torsion
O1 S1 N2 C7 160.82(12)
O2 S1 N2 C7 30.72(14)
C1 S1 N2 C7 -85.70(13)
C7 S2 C8 N4 1.45(13)
C7 S2 C8 C9 -178.99(14)
C9 C8 N4 N3 178.84(15)
S2 C8 N4 N3 -1.62(17)
C7 N3 N4 C8 0.97(19)
S1 N2 C7 N3 174.65(11)
S1 N2 C7 S2 -5.4(2)
N4 N3 C7 N2 -179.92(13)
N4 N3 C7 S2 0.11(16)
C8 S2 C7 N2 179.22(15)
C8 S2 C7 N3 -0.82(11)
C5 C6 C1 C2 0.9(2)
C5 C6 C1 S1 177.77(12)
O1 S1 C1 C2 -154.46(12)
O2 S1 C1 C2 -26.32(14)
N2 S1 C1 C2 93.54(13)
O1 S1 C1 C6 28.64(14)
O2 S1 C1 C6 156.78(12)
N2 S1 C1 C6 -83.35(13)
C1 C6 C5 C4 -1.0(2)
C6 C1 C2 C3 0.1(2)
S1 C1 C2 C3 -176.73(11)
C6 C5 C4 C3 0.1(2)
C6 C5 C4 N1 -179.29(14)
C5 C4 C3 C2 1.0(2)
N1 C4 C3 C2 -179.67(13)
C1 C2 C3 C4 -1.0(2)
O3 C10 C11 O5 -178.25(15)
O4 C10 C11 O5 1.7(2)
O3 C10 C11 O6 1.0(2)
O4 C10 C11 O6 -179.05(14)
